data_7242115
loop_
_publ_author_name
'Zhang, Mei-Li'
'Bai, Ye'
'Ren, Yi-Xia'
'Wang, Ji-Jiang'
'Yang, Xiao-Gang'
'Ma, Lu-Fang'

_publ_section_title
;
 Structural diversity and photocatalytic activity of six Co(ii)/Ni(ii)
 complexes with three flexible phenylenediacetate isomers
;
_journal_issue 7
_journal_name_full CrystEngComm
_journal_page_first 1616
_journal_page_last 1627
_journal_paper_doi 10.1039/D0CE01702G
_journal_volume 23
_journal_year 2021
_chemical_formula_moiety 'C22 H20 Co N4 O5'
_chemical_formula_sum 'C22 H20 Co N4 O5'
_chemical_formula_weight 479.35
_space_group_crystal_system monoclinic
_space_group_IT_number 14
_space_group_name_Hall '-P 2yn'
_space_group_name_H-M_alt 'P 1 21/n 1'
_atom_sites_solution_hydrogens mixed
_atom_sites_solution_primary iterative
_audit_creation_date 2019-02-01
_audit_creation_method
;
Olex2 1.2
(compiled 2018.05.29 svn.r3508 for OlexSys, GUI svn.r5506)
;
_audit_update_record
;
2019-11-16 deposited with the CCDC.	2021-01-18 downloaded from the CCDC.
;
_cell_angle_alpha 90
_cell_angle_beta 105.129(2)
_cell_angle_gamma 90
_cell_formula_units_Z 4
_cell_length_a 12.4014(7)
_cell_length_b 13.6927(7)
_cell_length_c 12.6869(6)
_cell_measurement_reflns_used 9985
_cell_measurement_temperature 293(2)
_cell_measurement_theta_max 27.508
_cell_measurement_theta_min 2.975
_cell_volume 2079.68(19)
_computing_cell_refinement 'SAINT V8.38A (?, 2016)'
_computing_data_reduction 'SAINT V8.38A (?, 2016)'
_computing_molecular_graphics 'Olex2 (Dolomanov et al., 2009)'
_computing_publication_material 'Olex2 (Dolomanov et al., 2009)'
_computing_structure_refinement 'XL (Sheldrick, 2008)'
_computing_structure_solution
;
Superflip (Palatinus & Chapuis, 2007;Palatinus & van der Lee, 2008;
Palatinus et al., 2012)
;
_diffrn_ambient_temperature 293(2)
_diffrn_measured_fraction_theta_full 0.997
_diffrn_measured_fraction_theta_max 0.997
_diffrn_measurement_device_type 'CCD area detector'
_diffrn_measurement_method 'phi and omega scans'
_diffrn_radiation_monochromator graphite
_diffrn_radiation_type MoK\a
_diffrn_radiation_wavelength 0.71073
_diffrn_reflns_av_R_equivalents 0.0311
_diffrn_reflns_av_unetI/netI 0.0229
_diffrn_reflns_Laue_measured_fraction_full 0.997
_diffrn_reflns_Laue_measured_fraction_max 0.997
_diffrn_reflns_limit_h_max 15
_diffrn_reflns_limit_h_min -16
_diffrn_reflns_limit_k_max 17
_diffrn_reflns_limit_k_min -17
_diffrn_reflns_limit_l_max 16
_diffrn_reflns_limit_l_min -16
_diffrn_reflns_number 31848
_diffrn_reflns_point_group_measured_fraction_full 0.997
_diffrn_reflns_point_group_measured_fraction_max 0.997
_diffrn_reflns_theta_full 25.242
_diffrn_reflns_theta_max 27.552
_diffrn_reflns_theta_min 2.975
_exptl_absorpt_coefficient_mu 0.869
_exptl_absorpt_correction_T_max 0.7456
_exptl_absorpt_correction_T_min 0.6704
_exptl_absorpt_correction_type multi-scan
_exptl_absorpt_process_details
;
SADABS-2016/2 (Bruker,2016/2) was used for absorption correction.
wR2(int) was 0.0629 before and 0.0529 after correction.
The Ratio of minimum to maximum transmission is 0.8991.
The \l/2 correction factor is Not present.
;
_exptl_crystal_colour colorless
_exptl_crystal_density_diffrn 1.531
_exptl_crystal_description block
_exptl_crystal_F_000 988
_exptl_crystal_size_max 0.25
_exptl_crystal_size_mid 0.21
_exptl_crystal_size_min 0.13
_refine_diff_density_max 0.572
_refine_diff_density_min -0.532
_refine_diff_density_rms 0.129
_refine_ls_extinction_method none
_refine_ls_goodness_of_fit_ref 1.076
_refine_ls_hydrogen_treatment constr
_refine_ls_matrix_type full
_refine_ls_number_parameters 290
_refine_ls_number_reflns 4780
_refine_ls_number_restraints 30
_refine_ls_restrained_S_all 1.114
_refine_ls_R_factor_all 0.0604
_refine_ls_R_factor_gt 0.0504
_refine_ls_shift/su_max 0.000
_refine_ls_shift/su_mean 0.000
_refine_ls_structure_factor_coef Fsqd
_refine_ls_weighting_details 'w=1/[\s^2^(Fo^2^)+(0.0978P)^2^+4.1635P] where P=(Fo^2^+2Fc^2^)/3'
_refine_ls_weighting_scheme calc
_refine_ls_wR_factor_gt 0.1761
_refine_ls_wR_factor_ref 0.1835
_reflns_Friedel_coverage 0.000
_reflns_number_gt 4064
_reflns_number_total 4780
_reflns_threshold_expression 'I > 2\s(I)'
_cod_data_source_file d0ce01702g2.cif
_cod_data_source_block 111
_cod_depositor_comments 'Adding full bibliography for 7242112--7242117.cif.'
_cod_database_code 7242115
_shelx_shelxl_version_number 2016/6
_shelx_space_group_comment
;
The symmetry employed for this shelxl refinement is uniquely defined
by the following loop, which should always be used as a source of
symmetry information in preference to the above space-group names.
They are only intended as comments.
;
_shelx_estimated_absorpt_t_max 0.895
_shelx_estimated_absorpt_t_min 0.812
_olex2_refinement_description
;
1. Fixed Uiso
 At 1.2 times of:
  All C(H) groups, All C(H,H) groups
 At 1.5 times of:
  All O(H,H) groups
2. Uiso/Uaniso restraints and constraints
Uanis(C16) \\sim Ueq, Uanis(C15) \\sim Ueq, Uanis(C21) \\sim Ueq, Uanis(C22)
\\sim Ueq, Uanis(C20) \\sim Ueq: with sigma of 0.01 and sigma for terminal
atoms of 0.02
3.a Rotating group:
 O5(H5A,H5B)
3.b Secondary CH2 refined with riding coordinates:
 C2(H2A,H2B), C9(H9A,H9B)
3.c Aromatic/amide H refined with riding coordinates:
 C12(H12), C16(H16), C13(H13), C19(H19), C21(H21), C11(H11), C22(H22),
 C20(H20), C15(H15), C7(H7), C18(H18), C6(H6), C5(H5), C4(H4)
;
_olex2_submission_special_instructions 'No special instructions were received'

loop_
_space_group_symop_operation_xyz
'x, y, z'
'-x+1/2, y+1/2, -z+1/2'
'-x, -y, -z'
'x-1/2, -y-1/2, z-1/2'

loop_
_atom_site_label
_atom_site_type_symbol
_atom_site_fract_x
_atom_site_fract_y
_atom_site_fract_z
_atom_site_U_iso_or_equiv
_atom_site_adp_type
_atom_site_occupancy
_atom_site_site_symmetry_order
_atom_site_calc_flag
_atom_site_refinement_flags_posn
_atom_site_refinement_flags_adp
_atom_site_refinement_flags_occupancy
_atom_site_disorder_assembly
_atom_site_disorder_group
Co1 Co 0.54142(4) 0.10022(3) 0.34910(4) 0.02610(17) Uani 1 1 d . . . . .
O2 O 0.6490(2) 0.11743(19) 0.5165(2) 0.0387(6) Uani 1 1 d . . . . .
O1 O 0.7107(2) 0.16074(18) 0.3766(2) 0.0335(5) Uani 1 1 d . . . . .
O4 O 0.9869(2) 0.3950(2) 0.6828(2) 0.0413(6) Uani 1 1 d . . . . .
O5 O 0.3837(2) 0.05075(19) 0.3697(2) 0.0424(6) Uani 1 1 d . . . . .
H5A H 0.390535 -0.005722 0.403433 0.064 Uiso 1 1 d GR . . . .
H5B H 0.337227 0.037651 0.306282 0.064 Uiso 1 1 d GR . . . .
N4 N 0.6018(3) 0.9565(2) 0.3478(2) 0.0330(6) Uani 1 1 d . . . . .
O3 O 0.8178(3) 0.4594(3) 0.6559(3) 0.0642(10) Uani 1 1 d . . . . .
N3 N 0.6087(3) 0.7958(2) 0.3415(3) 0.0339(6) Uani 1 1 d . . . . .
N2 N 0.4709(3) 0.40512(19) 0.3470(3) 0.0335(6) Uani 1 1 d . . . . .
C1 C 0.7263(3) 0.1496(2) 0.4775(3) 0.0319(7) Uani 1 1 d . . . . .
N1 N 0.4803(2) 0.2442(2) 0.3533(3) 0.0344(6) Uani 1 1 d . . . . .
C3 C 0.9271(3) 0.2100(3) 0.5054(3) 0.0398(8) Uani 1 1 d . . . . .
C8 C 0.9374(3) 0.3073(3) 0.4792(3) 0.0387(8) Uani 1 1 d . . . . .
C10 C 0.8909(3) 0.4154(3) 0.6249(3) 0.0384(8) Uani 1 1 d . . . . .
C12 C 0.3768(3) 0.2732(3) 0.3612(4) 0.0434(9) Uani 1 1 d . . . . .
H12 H 0.320023 0.231207 0.367966 0.052 Uiso 1 1 calc R . . . .
C16 C 0.6384(5) 0.6229(3) 0.3165(5) 0.0669(15) Uani 1 1 d . U . . .
H16 H 0.704748 0.637373 0.298757 0.080 Uiso 1 1 calc R . . . .
C13 C 0.3693(3) 0.3719(3) 0.3576(4) 0.0430(9) Uani 1 1 d . . . . .
H13 H 0.308036 0.409548 0.361523 0.052 Uiso 1 1 calc R . . . .
C14 C 0.5053(3) 0.5046(2) 0.3444(3) 0.0343(7) Uani 1 1 d . . . . .
C19 C 0.4428(3) 0.5775(3) 0.3727(4) 0.0402(9) Uani 1 1 d . . . . .
H19 H 0.377512 0.562653 0.392405 0.048 Uiso 1 1 calc R . . . .
C17 C 0.5739(3) 0.6968(2) 0.3427(3) 0.0338(7) Uani 1 1 d . . . . .
C21 C 0.7044(4) 0.8296(3) 0.3244(6) 0.0761(17) Uani 1 1 d . U . . .
H21 H 0.762740 0.792649 0.311862 0.091 Uiso 1 1 calc R . . . .
C11 C 0.5345(3) 0.3251(2) 0.3448(3) 0.0350(8) Uani 1 1 d . . . . .
H11 H 0.607334 0.327135 0.338002 0.042 Uiso 1 1 calc R . . . .
C22 C 0.6991(4) 0.9281(3) 0.3290(6) 0.0722(16) Uani 1 1 d . U . . .
H22 H 0.754815 0.970429 0.320333 0.087 Uiso 1 1 calc R . . . .
C20 C 0.5499(3) 0.8747(3) 0.3553(4) 0.0430(9) Uani 1 1 d . U . . .
H20 H 0.479730 0.871553 0.368795 0.052 Uiso 1 1 calc R . . . .
C2 C 0.8379(4) 0.1744(4) 0.5562(4) 0.0552(12) Uani 1 1 d . . . . .
H2A H 0.825418 0.224183 0.606172 0.066 Uiso 1 1 calc R . . . .
H2B H 0.865483 0.116688 0.599121 0.066 Uiso 1 1 calc R . . . .
C15 C 0.6029(5) 0.5271(3) 0.3172(5) 0.0696(16) Uani 1 1 d . U . . .
H15 H 0.645606 0.477206 0.298945 0.084 Uiso 1 1 calc R . . . .
C7 C 1.0210(4) 0.3343(4) 0.4308(4) 0.0611(13) Uani 1 1 d . . . . .
H7 H 1.026529 0.399754 0.413170 0.073 Uiso 1 1 calc R . . . .
C18 C 0.4777(3) 0.6741(2) 0.3718(4) 0.0415(9) Uani 1 1 d . . . . .
H18 H 0.435416 0.723780 0.391043 0.050 Uiso 1 1 calc R . . . .
C9 C 0.8620(4) 0.3830(3) 0.5053(4) 0.0507(10) Uani 1 1 d . . . . .
H9A H 0.786290 0.357805 0.485761 0.061 Uiso 1 1 calc R . . . .
H9B H 0.863533 0.439851 0.460139 0.061 Uiso 1 1 calc R . . . .
C6 C 1.0938(5) 0.2717(7) 0.4083(6) 0.090(2) Uani 1 1 d . . . . .
H6 H 1.148560 0.293029 0.375662 0.108 Uiso 1 1 calc R . . . .
C5 C 1.0867(6) 0.1753(7) 0.4338(7) 0.101(3) Uani 1 1 d . . . . .
H5 H 1.137428 0.130528 0.419478 0.121 Uiso 1 1 calc R . . . .
C4 C 1.0041(5) 0.1449(4) 0.4808(6) 0.0792(18) Uani 1 1 d . . . . .
H4 H 0.999319 0.078956 0.496713 0.095 Uiso 1 1 calc R . . . .

loop_
_atom_site_aniso_label
_atom_site_aniso_U_11
_atom_site_aniso_U_22
_atom_site_aniso_U_33
_atom_site_aniso_U_23
_atom_site_aniso_U_13
_atom_site_aniso_U_12
Co1 0.0293(3) 0.0132(2) 0.0376(3) 0.00264(15) 0.01189(19) -0.00213(15)
O2 0.0475(15) 0.0279(12) 0.0460(15) 0.0030(10) 0.0215(12) -0.0085(11)
O1 0.0354(12) 0.0293(12) 0.0378(13) 0.0004(10) 0.0130(10) -0.0060(10)
O4 0.0376(14) 0.0434(16) 0.0398(14) -0.0061(11) 0.0049(11) 0.0058(11)
O5 0.0459(15) 0.0244(12) 0.0611(17) 0.0083(11) 0.0212(13) -0.0035(11)
N4 0.0398(15) 0.0197(13) 0.0412(16) 0.0014(11) 0.0136(13) -0.0027(11)
O3 0.0474(17) 0.075(2) 0.067(2) -0.0126(18) 0.0090(15) 0.0232(17)
N3 0.0436(16) 0.0189(13) 0.0445(16) 0.0007(11) 0.0208(14) 0.0001(11)
N2 0.0392(16) 0.0181(13) 0.0476(17) 0.0023(11) 0.0190(13) 0.0019(11)
C1 0.0395(18) 0.0202(15) 0.0381(18) -0.0008(13) 0.0139(14) -0.0054(13)
N1 0.0352(15) 0.0176(13) 0.0534(18) 0.0031(12) 0.0170(13) 0.0007(11)
C3 0.0353(18) 0.039(2) 0.042(2) -0.0074(16) 0.0044(15) -0.0091(15)
C8 0.0362(18) 0.041(2) 0.0360(18) -0.0061(15) 0.0037(15) -0.0082(15)
C10 0.0385(19) 0.0243(16) 0.049(2) -0.0033(15) 0.0052(16) -0.0002(14)
C12 0.0371(19) 0.0242(17) 0.075(3) 0.0022(17) 0.0248(19) -0.0003(14)
C16 0.077(3) 0.0259(19) 0.124(4) -0.002(2) 0.072(3) 0.001(2)
C13 0.0377(19) 0.0250(17) 0.072(3) 0.0014(17) 0.0243(19) 0.0024(14)
C14 0.0453(19) 0.0158(14) 0.046(2) 0.0028(13) 0.0195(16) 0.0017(13)
C19 0.044(2) 0.0185(15) 0.065(3) -0.0002(16) 0.0281(19) -0.0016(14)
C17 0.0484(19) 0.0165(14) 0.0421(19) 0.0017(13) 0.0218(16) 0.0010(14)
C21 0.060(3) 0.033(2) 0.156(5) -0.002(3) 0.064(3) 0.001(2)
C11 0.0373(18) 0.0157(15) 0.056(2) 0.0014(13) 0.0192(16) 0.0021(12)
C22 0.063(3) 0.029(2) 0.143(5) -0.004(3) 0.059(3) -0.008(2)
C20 0.048(2) 0.0189(15) 0.071(3) 0.0003(16) 0.032(2) 0.0000(14)
C2 0.057(3) 0.066(3) 0.039(2) 0.002(2) 0.0050(19) -0.027(2)
C15 0.083(3) 0.0236(19) 0.129(4) 0.000(2) 0.074(3) 0.003(2)
C7 0.056(3) 0.069(3) 0.060(3) -0.004(2) 0.018(2) -0.028(2)
C18 0.047(2) 0.0150(15) 0.071(3) -0.0026(15) 0.0299(19) 0.0030(14)
C9 0.052(2) 0.047(2) 0.045(2) -0.0021(18) -0.0026(19) 0.0083(19)
C6 0.051(3) 0.134(7) 0.094(5) -0.016(4) 0.038(3) -0.014(4)
C5 0.065(4) 0.130(7) 0.119(6) -0.033(5) 0.044(4) 0.027(4)
C4 0.081(4) 0.045(3) 0.103(5) -0.020(3) 0.008(3) 0.007(3)

loop_
_atom_type_symbol
_atom_type_description
_atom_type_scat_dispersion_real
_atom_type_scat_dispersion_imag
_atom_type_scat_source
C C 0.0033 0.0016 'International Tables Vol C Tables 4.2.6.8 and 6.1.1.4'
H H 0.0000 0.0000 'International Tables Vol C Tables 4.2.6.8 and 6.1.1.4'
Co Co 0.3494 0.9721 'International Tables Vol C Tables 4.2.6.8 and 6.1.1.4'
N N 0.0061 0.0033 'International Tables Vol C Tables 4.2.6.8 and 6.1.1.4'
O O 0.0106 0.0060 'International Tables Vol C Tables 4.2.6.8 and 6.1.1.4'

loop_
_geom_angle_atom_site_label_1
_geom_angle_atom_site_label_2
_geom_angle_atom_site_label_3
_geom_angle
_geom_angle_site_symmetry_1
_geom_angle_site_symmetry_3
_geom_angle_publ_flag
O1 Co1 O2 59.63(9) . . ?
O4 Co1 O2 160.99(11) 4_565 . ?
O4 Co1 O1 101.37(10) 4_565 . ?
O4 Co1 O5 93.95(12) 4_565 . ?
O4 Co1 N4 92.53(12) 4_565 1_545 ?
O4 Co1 N1 88.41(12) 4_565 . ?
O5 Co1 O2 104.93(11) . . ?
O5 Co1 O1 163.98(11) . . ?
N4 Co1 O2 88.88(11) 1_545 . ?
N4 Co1 O1 91.54(10) 1_545 . ?
N4 Co1 O5 92.45(11) 1_545 . ?
N4 Co1 N1 178.93(12) 1_545 . ?
N1 Co1 O2 90.39(11) . . ?
N1 Co1 O1 88.76(10) . . ?
N1 Co1 O5 86.98(11) . . ?
C1 O2 Co1 89.4(2) . . ?
C1 O1 Co1 90.1(2) . . ?
C10 O4 Co1 127.2(3) . 4_666 ?
Co1 O5 H5A 111.2 . . ?
Co1 O5 H5B 110.8 . . ?
H5A O5 H5B 102.9 . . ?
C22 N4 Co1 127.4(3) . 1_565 ?
C20 N4 Co1 128.1(3) . 1_565 ?
C20 N4 C22 104.3(3) . . ?
C21 N3 C17 127.8(3) . . ?
C20 N3 C17 126.0(3) . . ?
C20 N3 C21 106.1(3) . . ?
C13 N2 C14 127.0(3) . . ?
C11 N2 C13 106.7(3) . . ?
C11 N2 C14 126.2(3) . . ?
O2 C1 C2 118.2(3) . . ?
O1 C1 O2 120.7(3) . . ?
O1 C1 C2 121.0(3) . . ?
C12 N1 Co1 128.2(2) . . ?
C11 N1 Co1 126.0(2) . . ?
C11 N1 C12 105.7(3) . . ?
C8 C3 C2 122.6(4) . . ?
C8 C3 C4 116.6(5) . . ?
C4 C3 C2 120.8(5) . . ?
C3 C8 C7 119.3(4) . . ?
C3 C8 C9 120.9(4) . . ?
C7 C8 C9 119.8(4) . . ?
O4 C10 C9 117.1(4) . . ?
O3 C10 O4 125.8(4) . . ?
O3 C10 C9 117.1(4) . . ?
N1 C12 H12 125.0 . . ?
C13 C12 N1 110.1(3) . . ?
C13 C12 H12 125.0 . . ?
C17 C16 H16 120.4 . . ?
C17 C16 C15 119.2(4) . . ?
C15 C16 H16 120.4 . . ?
N2 C13 H13 127.0 . . ?
C12 C13 N2 106.0(3) . . ?
C12 C13 H13 127.0 . . ?
C19 C14 N2 119.7(3) . . ?
C19 C14 C15 119.8(3) . . ?
C15 C14 N2 120.4(3) . . ?
C14 C19 H19 120.3 . . ?
C14 C19 C18 119.5(4) . . ?
C18 C19 H19 120.3 . . ?
C16 C17 N3 119.9(3) . . ?
C18 C17 N3 120.3(3) . . ?
C18 C17 C16 119.8(3) . . ?
N3 C21 H21 126.8 . . ?
N3 C21 C22 106.4(4) . . ?
C22 C21 H21 126.8 . . ?
N2 C11 H11 124.2 . . ?
N1 C11 N2 111.5(3) . . ?
N1 C11 H11 124.2 . . ?
N4 C22 C21 110.6(4) . . ?
N4 C22 H22 124.7 . . ?
C21 C22 H22 124.7 . . ?
N4 C20 N3 112.7(3) . . ?
N4 C20 H20 123.7 . . ?
N3 C20 H20 123.7 . . ?
C1 C2 H2A 108.3 . . ?
C1 C2 H2B 108.3 . . ?
C3 C2 C1 116.0(3) . . ?
C3 C2 H2A 108.3 . . ?
C3 C2 H2B 108.3 . . ?
H2A C2 H2B 107.4 . . ?
C16 C15 H15 119.5 . . ?
C14 C15 C16 121.0(4) . . ?
C14 C15 H15 119.5 . . ?
C8 C7 H7 118.3 . . ?
C6 C7 C8 123.4(6) . . ?
C6 C7 H7 118.3 . . ?
C19 C18 H18 119.6 . . ?
C17 C18 C19 120.7(3) . . ?
C17 C18 H18 119.6 . . ?
C8 C9 C10 115.1(3) . . ?
C8 C9 H9A 108.5 . . ?
C8 C9 H9B 108.5 . . ?
C10 C9 H9A 108.5 . . ?
C10 C9 H9B 108.5 . . ?
H9A C9 H9B 107.5 . . ?
C7 C6 H6 120.6 . . ?
C7 C6 C5 118.9(6) . . ?
C5 C6 H6 120.6 . . ?
C6 C5 H5 120.1 . . ?
C6 C5 C4 119.7(6) . . ?
C4 C5 H5 120.1 . . ?
C3 C4 H4 119.0 . . ?
C5 C4 C3 122.1(6) . . ?
C5 C4 H4 119.0 . . ?

loop_
_geom_bond_atom_site_label_1
_geom_bond_atom_site_label_2
_geom_bond_distance
_geom_bond_site_symmetry_2
_geom_bond_publ_flag
Co1 O2 2.206(3) . ?
Co1 O1 2.199(2) . ?
Co1 O4 2.042(3) 4_565 ?
Co1 O5 2.149(3) . ?
Co1 N4 2.107(3) 1_545 ?
Co1 N1 2.118(3) . ?
O2 C1 1.267(4) . ?
O1 C1 1.253(4) . ?
O4 C10 1.256(5) . ?
O5 H5A 0.8774 . ?
O5 H5B 0.8770 . ?
N4 C22 1.347(6) . ?
N4 C20 1.308(5) . ?
O3 C10 1.235(5) . ?
N3 C17 1.425(4) . ?
N3 C21 1.343(6) . ?
N3 C20 1.341(5) . ?
N2 C13 1.379(5) . ?
N2 C14 1.430(4) . ?
N2 C11 1.354(4) . ?
C1 C2 1.519(5) . ?
N1 C12 1.372(5) . ?
N1 C11 1.315(4) . ?
C3 C8 1.386(6) . ?
C3 C2 1.500(6) . ?
C3 C4 1.400(7) . ?
C8 C7 1.387(6) . ?
C8 C9 1.490(6) . ?
C10 C9 1.531(6) . ?
C12 H12 0.9300 . ?
C12 C13 1.354(5) . ?
C16 H16 0.9300 . ?
C16 C17 1.382(5) . ?
C16 C15 1.384(6) . ?
C13 H13 0.9300 . ?
C14 C19 1.368(5) . ?
C14 C15 1.378(6) . ?
C19 H19 0.9300 . ?
C19 C18 1.393(5) . ?
C17 C18 1.373(5) . ?
C21 H21 0.9300 . ?
C21 C22 1.353(6) . ?
C11 H11 0.9300 . ?
C22 H22 0.9300 . ?
C20 H20 0.9300 . ?
C2 H2A 0.9700 . ?
C2 H2B 0.9700 . ?
C15 H15 0.9300 . ?
C7 H7 0.9300 . ?
C7 C6 1.329(9) . ?
C18 H18 0.9300 . ?
C9 H9A 0.9700 . ?
C9 H9B 0.9700 . ?
C6 H6 0.9300 . ?
C6 C5 1.367(12) . ?
C5 H5 0.9300 . ?
C5 C4 1.378(10) . ?
C4 H4 0.9300 . ?

loop_
_geom_torsion_atom_site_label_1
_geom_torsion_atom_site_label_2
_geom_torsion_atom_site_label_3
_geom_torsion_atom_site_label_4
_geom_torsion
_geom_torsion_site_symmetry_1
_geom_torsion_site_symmetry_2
_geom_torsion_site_symmetry_3
_geom_torsion_site_symmetry_4
_geom_torsion_publ_flag
Co1 O2 C1 O1 2.8(3) . . . . ?
Co1 O2 C1 C2 -177.4(3) . . . . ?
Co1 O1 C1 O2 -2.8(3) . . . . ?
Co1 O1 C1 C2 177.4(4) . . . . ?
Co1 O4 C10 O3 14.5(6) 4_666 . . . ?
Co1 O4 C10 C9 -165.6(3) 4_666 . . . ?
Co1 N4 C22 C21 -174.1(4) 1_565 . . . ?
Co1 N4 C20 N3 174.1(3) 1_565 . . . ?
Co1 N1 C12 C13 -177.9(3) . . . . ?
Co1 N1 C11 N2 178.0(3) . . . . ?
O2 C1 C2 C3 178.7(4) . . . . ?
O1 C1 C2 C3 -1.6(6) . . . . ?
O4 C10 C9 C8 16.8(6) . . . . ?
O3 C10 C9 C8 -163.3(4) . . . . ?
N3 C17 C18 C19 179.7(4) . . . . ?
N3 C21 C22 N4 -0.4(8) . . . . ?
N2 C14 C19 C18 178.9(4) . . . . ?
N2 C14 C15 C16 -178.6(5) . . . . ?
N1 C12 C13 N2 0.1(5) . . . . ?
C3 C8 C7 C6 -0.5(8) . . . . ?
C3 C8 C9 C10 77.8(5) . . . . ?
C8 C3 C2 C1 85.9(5) . . . . ?
C8 C3 C4 C5 0.5(8) . . . . ?
C8 C7 C6 C5 0.0(10) . . . . ?
C12 N1 C11 N2 0.2(5) . . . . ?
C16 C17 C18 C19 -1.6(7) . . . . ?
C13 N2 C14 C19 12.0(6) . . . . ?
C13 N2 C14 C15 -170.3(5) . . . . ?
C13 N2 C11 N1 -0.1(5) . . . . ?
C14 N2 C13 C12 -177.2(4) . . . . ?
C14 N2 C11 N1 177.1(3) . . . . ?
C14 C19 C18 C17 0.1(7) . . . . ?
C19 C14 C15 C16 -0.9(9) . . . . ?
C17 N3 C21 C22 178.9(5) . . . . ?
C17 N3 C20 N4 -178.6(3) . . . . ?
C17 C16 C15 C14 -0.6(10) . . . . ?
C21 N3 C17 C16 -4.9(7) . . . . ?
C21 N3 C17 C18 173.8(5) . . . . ?
C21 N3 C20 N4 0.2(6) . . . . ?
C11 N2 C13 C12 0.0(5) . . . . ?
C11 N2 C14 C19 -164.7(4) . . . . ?
C11 N2 C14 C15 13.1(7) . . . . ?
C11 N1 C12 C13 -0.2(5) . . . . ?
C22 N4 C20 N3 -0.4(5) . . . . ?
C20 N4 C22 C21 0.5(7) . . . . ?
C20 N3 C17 C16 173.6(5) . . . . ?
C20 N3 C17 C18 -7.7(6) . . . . ?
C20 N3 C21 C22 0.1(7) . . . . ?
C2 C3 C8 C7 -179.0(4) . . . . ?
C2 C3 C8 C9 2.8(6) . . . . ?
C2 C3 C4 C5 179.8(6) . . . . ?
C15 C16 C17 N3 -179.4(5) . . . . ?
C15 C16 C17 C18 1.8(9) . . . . ?
C15 C14 C19 C18 1.2(7) . . . . ?
C7 C8 C9 C10 -100.4(5) . . . . ?
C7 C6 C5 C4 0.8(11) . . . . ?
C9 C8 C7 C6 177.7(5) . . . . ?
C6 C5 C4 C3 -1.1(11) . . . . ?
C4 C3 C8 C7 0.2(6) . . . . ?
C4 C3 C8 C9 -178.0(4) . . . . ?
C4 C3 C2 C1 -93.3(6) . . . . ?
